data_7103449
loop_
_publ_author_name
'MacLean, Darren F'
'McDonald, Robert'
'Ferguson, Michael J'
'Caddell, Andrew J'
'Turculet, Laura'

_publ_section_title
;
 Room temperature benzene C-H activation by a new [PSiP]Ir pincer
 complex.
;
_journal_issue 41
_journal_name_full 'Chemical communications (Cambridge, England)'
_journal_page_first 5146
_journal_page_last 5148
_journal_paper_doi 10.1039/b811811f
_journal_year 2008
_chemical_formula_moiety 'C37 H56 Cl Ir P2 Si, 2(C4 H10 O)'
_chemical_formula_sum 'C45 H76 Cl Ir O2 P2 Si'
_chemical_formula_weight 966.74
_chemical_name_systematic
;

?

;
_space_group_IT_number 62
_symmetry_cell_setting orthorhombic
_symmetry_space_group_name_Hall '-P 2ac 2n'
_symmetry_space_group_name_H-M 'P n m a'
_atom_sites_solution_hydrogens geom
_atom_sites_solution_primary direct
_atom_sites_solution_secondary difmap
_audit_creation_method SHELXL-97
_cell_angle_alpha 90.00
_cell_angle_beta 90.00
_cell_angle_gamma 90.00
_cell_formula_units_Z 4
_cell_length_a 17.1812(13)
_cell_length_b 15.0408(11)
_cell_length_c 18.3332(14)
_cell_measurement_reflns_used 7734
_cell_measurement_temperature 193(2)
_cell_measurement_theta_max 23.20
_cell_measurement_theta_min 2.22
_cell_volume 4737.6(6)
_computing_cell_refinement 'Bruker SAINT (Bruker, 1997)'
_computing_data_collection 'Bruker SMART (Bruker, 1997)'
_computing_data_reduction 'Bruker SAINT (Bruker, 1997)'
_computing_molecular_graphics 'Bruker SHELXTL (Bruker, 1997)'
_computing_publication_material 'Bruker SHELXTL (Bruker, 1997)'
_computing_structure_refinement 'SHELXL-97 (Sheldrick, 1997)'
_computing_structure_solution 'DIRDIF-96 (Beurskens et al., 1996)'
_diffrn_ambient_temperature 193(2)
_diffrn_detector_area_resol_mean 8.192
_diffrn_measured_fraction_theta_full 1.000
_diffrn_measured_fraction_theta_max 1.000
_diffrn_measurement_device_type 'Bruker PLATFORM diffractometer/SMART 1000 CCD area detector'
_diffrn_measurement_method '\w scans'
_diffrn_radiation_monochromator graphite
_diffrn_radiation_source 'fine-focus sealed tube'
_diffrn_radiation_type MoK\a
_diffrn_radiation_wavelength 0.71073
_diffrn_reflns_av_R_equivalents 0.0679
_diffrn_reflns_av_sigmaI/netI 0.0338
_diffrn_reflns_limit_h_max 20
_diffrn_reflns_limit_h_min -20
_diffrn_reflns_limit_k_max 18
_diffrn_reflns_limit_k_min -18
_diffrn_reflns_limit_l_max 22
_diffrn_reflns_limit_l_min -22
_diffrn_reflns_number 34000
_diffrn_reflns_theta_full 25.68
_diffrn_reflns_theta_max 25.68
_diffrn_reflns_theta_min 1.62
_diffrn_standards_decay_% 0
_diffrn_standards_interval_time 0
_diffrn_standards_number 0
_exptl_absorpt_coefficient_mu 3.000
_exptl_absorpt_correction_T_max 0.7337
_exptl_absorpt_correction_T_min 0.6142
_exptl_absorpt_correction_type multi-scan
_exptl_absorpt_process_details 'SADABS (Sheldrick, 1996)'
_exptl_crystal_colour yellow
_exptl_crystal_density_diffrn 1.355
_exptl_crystal_density_method 'not measured'
_exptl_crystal_description prism
_exptl_crystal_F_000 2000
_exptl_crystal_size_max 0.18
_exptl_crystal_size_mid 0.14
_exptl_crystal_size_min 0.11
_refine_diff_density_max 1.106
_refine_diff_density_min -0.342
_refine_diff_density_rms 0.105
_refine_ls_extinction_method none
_refine_ls_goodness_of_fit_ref 1.049
_refine_ls_hydrogen_treatment mixed
_refine_ls_matrix_type full
_refine_ls_number_parameters 259
_refine_ls_number_reflns 4684
_refine_ls_number_restraints 1
_refine_ls_restrained_S_all 1.049
_refine_ls_R_factor_all 0.0419
_refine_ls_R_factor_gt 0.0278
_refine_ls_shift/su_max 0.001
_refine_ls_shift/su_mean 0.000
_refine_ls_structure_factor_coef Fsqd
_refine_ls_weighting_details 'calc w=1/[\s^2^(Fo^2^)+(0.0338P)^2^+0.9927P] where P=(Fo^2^+2Fc^2^)/3'
_refine_ls_weighting_scheme calc
_refine_ls_wR_factor_gt 0.0611
_refine_ls_wR_factor_ref 0.0663
_reflns_number_gt 3754
_reflns_number_total 4684
_reflns_threshold_expression I>2\s(I)
_cod_data_source_file b811811f.txt
_cod_data_source_block dal0842
_cod_depositor_comments
;
The following automatic conversions were performed:
'_symmetry_cell_setting' value 'Orthorhombic' changed to 'orthorhombic'
according to '/home/saulius/struct/CIF-dictionaries/cif_core.dic'
dictionary named 'cif_core.dic' version 2.4.1 from 2010-06-29.

Automatic conversion script
Id: cif_fix_enum 1527 2010-12-29 10:47:43Z saulius 
;
_cod_database_code 7103449

loop_
_symmetry_equiv_pos_as_xyz
'x, y, z'
'-x+1/2, -y, z+1/2'
'-x, y+1/2, -z'
'x+1/2, -y+1/2, -z+1/2'
'-x, -y, -z'
'x-1/2, y, -z-1/2'
'x, -y-1/2, z'
'-x-1/2, y-1/2, z-1/2'

loop_
_atom_site_label
_atom_site_type_symbol
_atom_site_fract_x
_atom_site_fract_y
_atom_site_fract_z
_atom_site_U_iso_or_equiv
_atom_site_adp_type
_atom_site_occupancy
_atom_site_symmetry_multiplicity
_atom_site_calc_flag
_atom_site_refinement_flags
_atom_site_disorder_assembly
_atom_site_disorder_group
Ir Ir 0.034919(10) 0.2500 0.243984(9) 0.02198(7) Uani 1 2 d SD . .
H1 H 0.056(3) 0.2500 0.1619(7) 0.053(16) Uiso 1 2 d SD . .
Cl Cl -0.04175(7) 0.2500 0.35435(7) 0.0391(3) Uani 1 2 d S . .
P P 0.04457(5) 0.40166(6) 0.23178(5) 0.02390(19) Uani 1 1 d . . .
Si Si 0.16613(7) 0.2500 0.22763(7) 0.0238(3) Uani 1 2 d S . .
C1 C 0.2323(3) 0.2500 0.3088(3) 0.0333(12) Uani 1 2 d S . .
H1A H 0.2866 0.2500 0.2923 0.040 Uiso 1 2 calc SR . .
H1B H 0.2225 0.1968 0.3382 0.040 Uiso 0.50 1 calc PR . .
H1C H 0.2225 0.3032 0.3382 0.040 Uiso 0.50 1 calc PR . .
C11 C 0.1921(2) 0.3578(2) 0.18027(16) 0.0257(7) Uani 1 1 d . . .
C12 C 0.13717(19) 0.4271(2) 0.18602(17) 0.0264(7) Uani 1 1 d . . .
C13 C 0.1543(2) 0.5110(2) 0.15759(19) 0.0337(8) Uani 1 1 d . . .
H13 H 0.1170 0.5574 0.1614 0.040 Uiso 1 1 calc R . .
C14 C 0.2249(2) 0.5274(3) 0.1240(2) 0.0391(9) Uani 1 1 d . . .
H14 H 0.2359 0.5845 0.1044 0.047 Uiso 1 1 calc R . .
C15 C 0.2793(2) 0.4597(3) 0.11907(19) 0.0363(9) Uani 1 1 d . . .
H15 H 0.3280 0.4705 0.0961 0.044 Uiso 1 1 calc R . .
C16 C 0.2632(2) 0.3766(2) 0.14741(18) 0.0312(8) Uani 1 1 d . . .
H16 H 0.3016 0.3313 0.1444 0.037 Uiso 1 1 calc R . .
C21 C 0.0425(2) 0.4662(2) 0.31752(18) 0.0289(8) Uani 1 1 d . . .
H21 H -0.0084 0.4523 0.3412 0.035 Uiso 1 1 calc R . .
C22 C 0.0460(3) 0.5670(2) 0.3113(2) 0.0452(10) Uani 1 1 d . . .
H22A H 0.0031 0.5881 0.2797 0.054 Uiso 1 1 calc R . .
H22B H 0.0958 0.5847 0.2884 0.054 Uiso 1 1 calc R . .
C23 C 0.0392(3) 0.6101(3) 0.3865(2) 0.0560(12) Uani 1 1 d . . .
H23A H 0.0435 0.6754 0.3813 0.067 Uiso 1 1 calc R . .
H23B H -0.0127 0.5966 0.4072 0.067 Uiso 1 1 calc R . .
C24 C 0.1013(3) 0.5776(3) 0.4382(2) 0.0613(13) Uani 1 1 d . . .
H24A H 0.0930 0.6042 0.4870 0.074 Uiso 1 1 calc R . .
H24B H 0.1531 0.5967 0.4204 0.074 Uiso 1 1 calc R . .
C25 C 0.0994(3) 0.4775(3) 0.4442(2) 0.0472(10) Uani 1 1 d . . .
H25A H 0.0502 0.4592 0.4680 0.057 Uiso 1 1 calc R . .
H25B H 0.1430 0.4575 0.4754 0.057 Uiso 1 1 calc R . .
C26 C 0.1055(2) 0.4325(2) 0.36985(18) 0.0329(8) Uani 1 1 d . . .
H26A H 0.1000 0.3674 0.3759 0.040 Uiso 1 1 calc R . .
H26B H 0.1575 0.4445 0.3487 0.040 Uiso 1 1 calc R . .
C31 C -0.02871(18) 0.4561(2) 0.17326(18) 0.0285(8) Uani 1 1 d . . .
H31 H -0.0117 0.5190 0.1655 0.034 Uiso 1 1 calc R . .
C32 C -0.0341(2) 0.4120(3) 0.09859(19) 0.0397(9) Uani 1 1 d . . .
H32A H -0.0508 0.3494 0.1045 0.048 Uiso 1 1 calc R . .
H32B H 0.0178 0.4122 0.0751 0.048 Uiso 1 1 calc R . .
C33 C -0.0922(2) 0.4610(3) 0.0499(2) 0.0495(11) Uani 1 1 d . . .
H33A H -0.0729 0.5219 0.0403 0.059 Uiso 1 1 calc R . .
H33B H -0.0965 0.4297 0.0026 0.059 Uiso 1 1 calc R . .
C34 C -0.1724(2) 0.4663(3) 0.0854(2) 0.0516(11) Uani 1 1 d . . .
H34A H -0.2074 0.5024 0.0544 0.062 Uiso 1 1 calc R . .
H34B H -0.1948 0.4058 0.0893 0.062 Uiso 1 1 calc R . .
C35 C -0.1673(2) 0.5076(3) 0.1607(2) 0.0497(11) Uani 1 1 d . . .
H35A H -0.2194 0.5065 0.1837 0.060 Uiso 1 1 calc R . .
H35B H -0.1511 0.5705 0.1560 0.060 Uiso 1 1 calc R . .
C36 C -0.1095(2) 0.4585(3) 0.2095(2) 0.0385(9) Uani 1 1 d . . .
H36A H -0.1280 0.3971 0.2182 0.046 Uiso 1 1 calc R . .
H36B H -0.1059 0.4890 0.2573 0.046 Uiso 1 1 calc R . .
O1S O 0.2805(3) 0.7500 0.1369(2) 0.0602(12) Uani 1 2 d S . .
C1S C 0.3028(6) 0.7500 0.2094(5) 0.108(3) Uani 1 2 d S . .
H1SA H 0.3348 0.8033 0.2197 0.129 Uiso 0.50 1 calc PR . .
H1SB H 0.3348 0.6967 0.2197 0.129 Uiso 0.50 1 calc PR . .
C2S C 0.2326(9) 0.7500 0.2572(4) 0.144(6) Uani 1 2 d S . .
H2SA H 0.2489 0.7500 0.3084 0.173 Uiso 1 2 calc SR . .
H2SB H 0.2014 0.6968 0.2473 0.173 Uiso 0.50 1 calc PR . .
H2SC H 0.2014 0.8032 0.2473 0.173 Uiso 0.50 1 calc PR . .
C3S C 0.3436(5) 0.7500 0.0871(6) 0.114(3) Uani 1 2 d S . .
H3SA H 0.3762 0.6967 0.0953 0.137 Uiso 0.50 1 calc PR . .
H3SB H 0.3762 0.8033 0.0953 0.137 Uiso 0.50 1 calc PR . .
C4S C 0.3141(8) 0.7500 0.0117(6) 0.153(5) Uani 1 2 d S . .
H4SA H 0.3581 0.7500 -0.0223 0.183 Uiso 1 2 calc SR . .
H4SB H 0.2824 0.8032 0.0036 0.183 Uiso 0.50 1 calc PR . .
H4SC H 0.2824 0.6968 0.0036 0.183 Uiso 0.50 1 calc PR . .
O2S O 0.4070(4) 0.7500 0.4242(3) 0.0839(16) Uani 1 2 d S . .
C5S C 0.3608(6) 0.7500 0.4874(4) 0.105(3) Uani 1 2 d S . .
H5SA H 0.3738 0.6969 0.5169 0.126 Uiso 0.50 1 calc PR . .
H5SB H 0.3738 0.8031 0.5169 0.126 Uiso 0.50 1 calc PR . .
C6S C 0.2806(5) 0.7500 0.4735(5) 0.108(3) Uani 1 2 d S . .
H6SA H 0.2521 0.7500 0.5198 0.130 Uiso 1 2 calc SR . .
H6SB H 0.2668 0.6968 0.4454 0.130 Uiso 0.50 1 calc PR . .
H6SC H 0.2668 0.8032 0.4454 0.130 Uiso 0.50 1 calc PR . .
C7S C 0.4842(6) 0.7500 0.4332(5) 0.114(3) Uani 1 2 d S . .
H7SA H 0.4990 0.6969 0.4619 0.137 Uiso 0.50 1 calc PR . .
H7SB H 0.4990 0.8031 0.4619 0.137 Uiso 0.50 1 calc PR . .
C8S C 0.5283(6) 0.7500 0.3657(6) 0.111(3) Uani 1 2 d S . .
H8SA H 0.5841 0.7500 0.3768 0.133 Uiso 1 2 calc SR . .
H8SB H 0.5153 0.8032 0.3374 0.133 Uiso 0.50 1 calc PR . .
H8SC H 0.5153 0.6968 0.3374 0.133 Uiso 0.50 1 calc PR . .

loop_
_atom_site_aniso_label
_atom_site_aniso_U_11
_atom_site_aniso_U_22
_atom_site_aniso_U_33
_atom_site_aniso_U_23
_atom_site_aniso_U_13
_atom_site_aniso_U_12
Ir 0.02263(10) 0.01866(10) 0.02466(10) 0.000 0.00116(8) 0.000
Cl 0.0375(7) 0.0313(7) 0.0484(8) 0.000 0.0172(6) 0.000
P 0.0258(4) 0.0196(4) 0.0264(4) 0.0013(3) 0.0012(3) 0.0010(3)
Si 0.0240(7) 0.0203(7) 0.0272(7) 0.000 -0.0006(5) 0.000
C1 0.037(3) 0.025(3) 0.038(3) 0.000 -0.005(2) 0.000
C11 0.0264(18) 0.0265(19) 0.0243(17) 0.0006(14) -0.0035(14) -0.0027(15)
C12 0.0273(18) 0.0270(19) 0.0249(17) -0.0008(14) 0.0016(14) -0.0022(15)
C13 0.032(2) 0.029(2) 0.041(2) 0.0051(16) 0.0037(16) 0.0005(16)
C14 0.040(2) 0.037(2) 0.040(2) 0.0123(18) -0.0008(17) -0.0101(18)
C15 0.030(2) 0.046(2) 0.033(2) 0.0069(17) 0.0065(16) -0.0092(18)
C16 0.0266(18) 0.032(2) 0.0347(19) 0.0011(15) 0.0000(15) -0.0008(16)
C21 0.0302(19) 0.0250(19) 0.0316(18) -0.0034(14) 0.0023(15) 0.0008(15)
C22 0.063(3) 0.028(2) 0.045(2) -0.0047(17) 0.002(2) 0.004(2)
C23 0.079(3) 0.027(2) 0.062(3) -0.016(2) -0.002(2) 0.007(2)
C24 0.072(3) 0.053(3) 0.058(3) -0.031(2) -0.007(3) 0.001(3)
C25 0.049(3) 0.054(3) 0.039(2) -0.0175(19) -0.0076(19) 0.009(2)
C26 0.037(2) 0.030(2) 0.0322(18) -0.0069(15) -0.0023(16) 0.0050(17)
C31 0.0256(19) 0.0256(19) 0.0344(18) 0.0068(14) -0.0007(15) 0.0006(15)
C32 0.038(2) 0.050(3) 0.0314(19) 0.0056(17) -0.0022(17) 0.0037(19)
C33 0.046(3) 0.067(3) 0.035(2) 0.014(2) -0.0063(19) 0.003(2)
C34 0.037(2) 0.065(3) 0.053(3) 0.010(2) -0.012(2) -0.002(2)
C35 0.029(2) 0.065(3) 0.055(3) 0.005(2) -0.0031(19) 0.012(2)
C36 0.031(2) 0.048(2) 0.037(2) 0.0028(17) 0.0010(17) 0.0014(18)
O1S 0.082(3) 0.043(3) 0.055(3) 0.000 0.003(2) 0.000
C1S 0.125(8) 0.104(8) 0.094(8) 0.000 -0.034(7) 0.000
C2S 0.265(19) 0.110(10) 0.057(6) 0.000 0.015(7) 0.000
C3S 0.085(7) 0.103(8) 0.154(10) 0.000 0.022(7) 0.000
C4S 0.297(16) 0.065(7) 0.096(8) 0.000 0.073(10) 0.000
O2S 0.095(4) 0.095(4) 0.062(3) 0.000 0.000(3) 0.000
C5S 0.101(7) 0.164(10) 0.050(5) 0.000 -0.001(5) 0.000
C6S 0.110(9) 0.134(10) 0.080(7) 0.000 0.003(6) 0.000
C7S 0.106(8) 0.154(11) 0.084(7) 0.000 -0.006(6) 0.000
C8S 0.134(9) 0.074(6) 0.125(9) 0.000 0.036(7) 0.000

loop_
_atom_type_symbol
_atom_type_description
_atom_type_scat_dispersion_real
_atom_type_scat_dispersion_imag
_atom_type_scat_source
C C 0.0033 0.0016 'International Tables Vol C Tables 4.2.6.8 and 6.1.1.4'
H H 0.0000 0.0000 'International Tables Vol C Tables 4.2.6.8 and 6.1.1.4'
O O 0.0106 0.0060 'International Tables Vol C Tables 4.2.6.8 and 6.1.1.4'
Si Si 0.0817 0.0704 'International Tables Vol C Tables 4.2.6.8 and 6.1.1.4'
P P 0.1023 0.0942 'International Tables Vol C Tables 4.2.6.8 and 6.1.1.4'
Cl Cl 0.1484 0.1585 'International Tables Vol C Tables 4.2.6.8 and 6.1.1.4'
Ir Ir -1.4442 7.9887 'International Tables Vol C Tables 4.2.6.8 and 6.1.1.4'

loop_
_geom_angle_atom_site_label_1
_geom_angle_atom_site_label_2
_geom_angle_atom_site_label_3
_geom_angle
_geom_angle_site_symmetry_1
_geom_angle_site_symmetry_3
_geom_angle_publ_flag
Si Ir P 85.16(2) . 7_565 ?
Si Ir P 85.16(2) . . ?
P Ir P 166.07(4) 7_565 . ?
Si Ir Cl 130.64(5) . . ?
P Ir Cl 96.95(2) 7_565 . ?
P Ir Cl 96.95(2) . . ?
Si Ir H1 68.7(18) . . ?
P Ir H1 83.59(9) 7_565 . ?
P Ir H1 83.59(9) . . ?
Cl Ir H1 160.6(18) . . ?
C12 P C31 103.47(15) . . ?
C12 P C21 107.18(15) . . ?
C31 P C21 104.37(16) . . ?
C12 P Ir 108.25(11) . . ?
C31 P Ir 116.59(12) . . ?
C21 P Ir 115.94(11) . . ?
C1 Si C11 102.78(13) . 7_565 ?
C1 Si C11 102.78(13) . . ?
C11 Si C11 117.9(2) 7_565 . ?
C1 Si Ir 119.84(17) . . ?
C11 Si Ir 107.11(11) 7_565 . ?
C11 Si Ir 107.11(11) . . ?
Si C1 H1A 109.5 . . ?
Si C1 H1B 109.5 . . ?
H1A C1 H1B 109.5 . . ?
Si C1 H1C 109.5 . . ?
H1A C1 H1C 109.5 . . ?
H1B C1 H1C 109.5 . . ?
C16 C11 C12 118.0(3) . . ?
C16 C11 Si 125.5(3) . . ?
C12 C11 Si 116.2(2) . . ?
C13 C12 C11 119.9(3) . . ?
C13 C12 P 122.7(3) . . ?
C11 C12 P 117.4(2) . . ?
C14 C13 C12 120.8(3) . . ?
C14 C13 H13 119.6 . . ?
C12 C13 H13 119.6 . . ?
C13 C14 C15 119.3(3) . . ?
C13 C14 H14 120.3 . . ?
C15 C14 H14 120.3 . . ?
C16 C15 C14 120.3(3) . . ?
C16 C15 H15 119.8 . . ?
C14 C15 H15 119.8 . . ?
C15 C16 C11 121.5(3) . . ?
C15 C16 H16 119.2 . . ?
C11 C16 H16 119.2 . . ?
C22 C21 C26 110.4(3) . . ?
C22 C21 P 117.3(3) . . ?
C26 C21 P 110.2(2) . . ?
C22 C21 H21 106.0 . . ?
C26 C21 H21 106.0 . . ?
P C21 H21 106.0 . . ?
C21 C22 C23 110.6(3) . . ?
C21 C22 H22A 109.5 . . ?
C23 C22 H22A 109.5 . . ?
C21 C22 H22B 109.5 . . ?
C23 C22 H22B 109.5 . . ?
H22A C22 H22B 108.1 . . ?
C24 C23 C22 112.0(3) . . ?
C24 C23 H23A 109.2 . . ?
C22 C23 H23A 109.2 . . ?
C24 C23 H23B 109.2 . . ?
C22 C23 H23B 109.2 . . ?
H23A C23 H23B 107.9 . . ?
C23 C24 C25 110.7(4) . . ?
C23 C24 H24A 109.5 . . ?
C25 C24 H24A 109.5 . . ?
C23 C24 H24B 109.5 . . ?
C25 C24 H24B 109.5 . . ?
H24A C24 H24B 108.1 . . ?
C24 C25 C26 112.1(3) . . ?
C24 C25 H25A 109.2 . . ?
C26 C25 H25A 109.2 . . ?
C24 C25 H25B 109.2 . . ?
C26 C25 H25B 109.2 . . ?
H25A C25 H25B 107.9 . . ?
C25 C26 C21 111.3(3) . . ?
C25 C26 H26A 109.4 . . ?
C21 C26 H26A 109.4 . . ?
C25 C26 H26B 109.4 . . ?
C21 C26 H26B 109.4 . . ?
H26A C26 H26B 108.0 . . ?
C32 C31 C36 110.1(3) . . ?
C32 C31 P 111.8(2) . . ?
C36 C31 P 112.0(2) . . ?
C32 C31 H31 107.6 . . ?
C36 C31 H31 107.6 . . ?
P C31 H31 107.6 . . ?
C31 C32 C33 110.7(3) . . ?
C31 C32 H32A 109.5 . . ?
C33 C32 H32A 109.5 . . ?
C31 C32 H32B 109.5 . . ?
C33 C32 H32B 109.5 . . ?
H32A C32 H32B 108.1 . . ?
C34 C33 C32 111.5(3) . . ?
C34 C33 H33A 109.3 . . ?
C32 C33 H33A 109.3 . . ?
C34 C33 H33B 109.3 . . ?
C32 C33 H33B 109.3 . . ?
H33A C33 H33B 108.0 . . ?
C35 C34 C33 110.9(3) . . ?
C35 C34 H34A 109.5 . . ?
C33 C34 H34A 109.5 . . ?
C35 C34 H34B 109.5 . . ?
C33 C34 H34B 109.5 . . ?
H34A C34 H34B 108.0 . . ?
C34 C35 C36 111.9(3) . . ?
C34 C35 H35A 109.2 . . ?
C36 C35 H35A 109.2 . . ?
C34 C35 H35B 109.2 . . ?
C36 C35 H35B 109.2 . . ?
H35A C35 H35B 107.9 . . ?
C35 C36 C31 110.1(3) . . ?
C35 C36 H36A 109.6 . . ?
C31 C36 H36A 109.6 . . ?
C35 C36 H36B 109.6 . . ?
C31 C36 H36B 109.6 . . ?
H36A C36 H36B 108.1 . . ?
C1S O1S C3S 114.0(7) . . ?
O1S C1S C2S 109.9(9) . . ?
O1S C1S H1SA 109.7 . . ?
C2S C1S H1SA 109.7 . . ?
O1S C1S H1SB 109.7 . . ?
C2S C1S H1SB 109.7 . . ?
H1SA C1S H1SB 108.2 . . ?
C1S C2S H2SA 109.5 . . ?
C1S C2S H2SB 109.5 . . ?
H2SA C2S H2SB 109.5 . . ?
C1S C2S H2SC 109.5 . . ?
H2SA C2S H2SC 109.5 . . ?
H2SB C2S H2SC 109.5 . . ?
O1S C3S C4S 110.0(8) . . ?
O1S C3S H3SA 109.7 . . ?
C4S C3S H3SA 109.7 . . ?
O1S C3S H3SB 109.7 . . ?
C4S C3S H3SB 109.7 . . ?
H3SA C3S H3SB 108.2 . . ?
C3S C4S H4SA 109.5 . . ?
C3S C4S H4SB 109.5 . . ?
H4SA C4S H4SB 109.5 . . ?
C3S C4S H4SC 109.5 . . ?
H4SA C4S H4SC 109.5 . . ?
H4SB C4S H4SC 109.5 . . ?
C7S O2S C5S 117.3(7) . . ?
C6S C5S O2S 113.9(8) . . ?
C6S C5S H5SA 108.8 . . ?
O2S C5S H5SA 108.8 . . ?
C6S C5S H5SB 108.8 . . ?
O2S C5S H5SB 108.8 . . ?
H5SA C5S H5SB 107.7 . . ?
C5S C6S H6SA 109.5 . . ?
C5S C6S H6SB 109.5 . . ?
H6SA C6S H6SB 109.5 . . ?
C5S C6S H6SC 109.5 . . ?
H6SA C6S H6SC 109.5 . . ?
H6SB C6S H6SC 109.5 . . ?
O2S C7S C8S 114.4(9) . . ?
O2S C7S H7SA 108.7 . . ?
C8S C7S H7SA 108.7 . . ?
O2S C7S H7SB 108.7 . . ?
C8S C7S H7SB 108.7 . . ?
H7SA C7S H7SB 107.6 . . ?
C7S C8S H8SA 109.5 . . ?
C7S C8S H8SB 109.5 . . ?
H8SA C8S H8SB 109.5 . . ?
C7S C8S H8SC 109.5 . . ?
H8SA C8S H8SC 109.5 . . ?
H8SB C8S H8SC 109.5 . . ?

loop_
_geom_bond_atom_site_label_1
_geom_bond_atom_site_label_2
_geom_bond_distance
_geom_bond_site_symmetry_2
_geom_bond_publ_flag
Ir Si 2.2742(13) . ?
Ir P 2.2980(9) 7_565 ?
Ir P 2.2980(9) . ?
Ir Cl 2.4143(12) . ?
Ir H1 1.550(2) . ?
P C12 1.839(3) . ?
P C31 1.846(3) . ?
P C21 1.848(3) . ?
Si C1 1.873(5) . ?
Si C11 1.893(3) 7_565 ?
Si C11 1.893(3) . ?
C1 H1A 0.9800 . ?
C1 H1B 0.9800 . ?
C1 H1C 0.9800 . ?
C11 C16 1.392(5) . ?
C11 C12 1.410(5) . ?
C12 C13 1.398(5) . ?
C13 C14 1.382(5) . ?
C13 H13 0.9500 . ?
C14 C15 1.386(5) . ?
C14 H14 0.9500 . ?
C15 C16 1.381(5) . ?
C15 H15 0.9500 . ?
C16 H16 0.9500 . ?
C21 C22 1.521(5) . ?
C21 C26 1.532(5) . ?
C21 H21 1.0000 . ?
C22 C23 1.528(5) . ?
C22 H22A 0.9900 . ?
C22 H22B 0.9900 . ?
C23 C24 1.510(6) . ?
C23 H23A 0.9900 . ?
C23 H23B 0.9900 . ?
C24 C25 1.510(6) . ?
C24 H24A 0.9900 . ?
C24 H24B 0.9900 . ?
C25 C26 1.526(5) . ?
C25 H25A 0.9900 . ?
C25 H25B 0.9900 . ?
C26 H26A 0.9900 . ?
C26 H26B 0.9900 . ?
C31 C32 1.524(5) . ?
C31 C36 1.540(5) . ?
C31 H31 1.0000 . ?
C32 C33 1.528(5) . ?
C32 H32A 0.9900 . ?
C32 H32B 0.9900 . ?
C33 C34 1.526(6) . ?
C33 H33A 0.9900 . ?
C33 H33B 0.9900 . ?
C34 C35 1.515(6) . ?
C34 H34A 0.9900 . ?
C34 H34B 0.9900 . ?
C35 C36 1.528(5) . ?
C35 H35A 0.9900 . ?
C35 H35B 0.9900 . ?
C36 H36A 0.9900 . ?
C36 H36B 0.9900 . ?
O1S C1S 1.383(10) . ?
O1S C3S 1.416(10) . ?
C1S C2S 1.490(15) . ?
C1S H1SA 0.9900 . ?
C1S H1SB 0.9900 . ?
C2S H2SA 0.9800 . ?
C2S H2SB 0.9800 . ?
C2S H2SC 0.9800 . ?
C3S C4S 1.472(14) . ?
C3S H3SA 0.9900 . ?
C3S H3SB 0.9900 . ?
C4S H4SA 0.9800 . ?
C4S H4SB 0.9800 . ?
C4S H4SC 0.9800 . ?
O2S C7S 1.337(10) . ?
O2S C5S 1.406(9) . ?
C5S C6S 1.401(10) . ?
C5S H5SA 0.9900 . ?
C5S H5SB 0.9900 . ?
C6S H6SA 0.9800 . ?
C6S H6SB 0.9800 . ?
C6S H6SC 0.9800 . ?
C7S C8S 1.450(12) . ?
C7S H7SA 0.9900 . ?
C7S H7SB 0.9900 . ?
C8S H8SA 0.9800 . ?
C8S H8SB 0.9800 . ?
C8S H8SC 0.9800 . ?

loop_
_geom_torsion_atom_site_label_1
_geom_torsion_atom_site_label_2
_geom_torsion_atom_site_label_3
_geom_torsion_atom_site_label_4
_geom_torsion
_geom_torsion_site_symmetry_1
_geom_torsion_site_symmetry_2
_geom_torsion_site_symmetry_3
_geom_torsion_site_symmetry_4
_geom_torsion_publ_flag
Si Ir P C12 19.61(11) . . . . ?
P Ir P C12 -26.5(2) 7_565 . . . ?
Cl Ir P C12 150.02(11) . . . . ?
Si Ir P C31 135.67(13) . . . . ?
P Ir P C31 89.6(2) 7_565 . . . ?
Cl Ir P C31 -93.92(13) . . . . ?
Si Ir P C21 -100.81(13) . . . . ?
P Ir P C21 -146.88(19) 7_565 . . . ?
Cl Ir P C21 29.60(13) . . . . ?
P Ir Si C1 -95.01(2) 7_565 . . . ?
P Ir Si C1 95.01(2) . . . . ?
Cl Ir Si C1 0.0 . . . . ?
P Ir Si C11 21.31(11) 7_565 . . 7_565 ?
P Ir Si C11 -148.67(11) . . . 7_565 ?
Cl Ir Si C11 116.32(11) . . . 7_565 ?
P Ir Si C11 148.67(11) 7_565 . . . ?
P Ir Si C11 -21.31(11) . . . . ?
Cl Ir Si C11 -116.32(11) . . . . ?
C1 Si C11 C16 66.4(3) . . . . ?
C11 Si C11 C16 -45.7(4) 7_565 . . . ?
Ir Si C11 C16 -166.5(3) . . . . ?
C1 Si C11 C12 -106.6(3) . . . . ?
C11 Si C11 C12 141.3(2) 7_565 . . . ?
Ir Si C11 C12 20.5(3) . . . . ?
C16 C11 C12 C13 1.5(5) . . . . ?
Si C11 C12 C13 175.0(3) . . . . ?
C16 C11 C12 P -178.4(2) . . . . ?
Si C11 C12 P -4.9(3) . . . . ?
C31 P C12 C13 42.9(3) . . . . ?
C21 P C12 C13 -67.1(3) . . . . ?
Ir P C12 C13 167.2(3) . . . . ?
C31 P C12 C11 -137.2(3) . . . . ?
C21 P C12 C11 112.8(3) . . . . ?
Ir P C12 C11 -12.9(3) . . . . ?
C11 C12 C13 C14 -0.3(5) . . . . ?
P C12 C13 C14 179.6(3) . . . . ?
C12 C13 C14 C15 -0.5(5) . . . . ?
C13 C14 C15 C16 0.1(6) . . . . ?
C14 C15 C16 C11 1.2(6) . . . . ?
C12 C11 C16 C15 -2.0(5) . . . . ?
Si C11 C16 C15 -174.8(3) . . . . ?
C12 P C21 C22 61.0(3) . . . . ?
C31 P C21 C22 -48.3(3) . . . . ?
Ir P C21 C22 -178.0(2) . . . . ?
C12 P C21 C26 -66.4(3) . . . . ?
C31 P C21 C26 -175.8(2) . . . . ?
Ir P C21 C26 54.5(3) . . . . ?
C26 C21 C22 C23 -55.8(4) . . . . ?
P C21 C22 C23 176.8(3) . . . . ?
C21 C22 C23 C24 56.9(5) . . . . ?
C22 C23 C24 C25 -55.8(5) . . . . ?
C23 C24 C25 C26 54.7(5) . . . . ?
C24 C25 C26 C21 -54.9(5) . . . . ?
C22 C21 C26 C25 55.1(4) . . . . ?
P C21 C26 C25 -173.7(3) . . . . ?
C12 P C31 C32 67.0(3) . . . . ?
C21 P C31 C32 179.0(3) . . . . ?
Ir P C31 C32 -51.7(3) . . . . ?
C12 P C31 C36 -168.9(3) . . . . ?
C21 P C31 C36 -56.9(3) . . . . ?
Ir P C31 C36 72.4(3) . . . . ?
C36 C31 C32 C33 57.7(4) . . . . ?
P C31 C32 C33 -177.2(3) . . . . ?
C31 C32 C33 C34 -56.5(5) . . . . ?
C32 C33 C34 C35 54.7(5) . . . . ?
C33 C34 C35 C36 -55.1(5) . . . . ?
C34 C35 C36 C31 56.6(5) . . . . ?
C32 C31 C36 C35 -57.4(4) . . . . ?
P C31 C36 C35 177.6(3) . . . . ?
C3S O1S C1S C2S 180.0 . . . . ?
C1S O1S C3S C4S 180.0 . . . . ?
C7S O2S C5S C6S 180.000(1) . . . . ?
C5S O2S C7S C8S 180.000(1) . . . . ?
